data_7014270
loop_
_publ_author_name
'Mareque Rivas, Juan C.'
'Salvagni, Emiliano'
'Parsons, Simon'

_publ_section_title
;
 Investigating the effect of hydrogen bonding environments in amide
 cleavage reactions at zinc(II) complexes with intramolecular amide
 oxygen co-ordination.
;
_journal_issue 24
_journal_name_full 'Dalton transactions (Cambridge, England : 2003)'
_journal_page_first 4185
_journal_page_last 4192
_journal_paper_doi 10.1039/b414223c
_journal_year 2004
_chemical_formula_moiety 'C23 H29 N7 O Zn, 2(Cl O4), C2 H3 N'
_chemical_formula_sum 'C25 H32 Cl2 N8 O9 Zn'
_chemical_formula_weight 724.86
_chemical_name_systematic
;
?
;
_space_group_IT_number 2
_symmetry_cell_setting triclinic
_symmetry_space_group_name_Hall '-P 1'
_symmetry_space_group_name_H-M 'P -1'
_atom_sites_solution_hydrogens geom
_atom_sites_solution_primary direct
_atom_sites_solution_secondary difmap
_audit_creation_method SHELXL-97
_cell_angle_alpha 71.3770(10)
_cell_angle_beta 75.0580(10)
_cell_angle_gamma 87.7060(10)
_cell_formula_units_Z 2
_cell_length_a 10.0798(2)
_cell_length_b 11.7300(3)
_cell_length_c 14.2630(3)
_cell_measurement_reflns_used 5258
_cell_measurement_temperature 150(2)
_cell_measurement_theta_max 29
_cell_measurement_theta_min 2.5
_cell_volume 1542.42(6)
_computing_structure_refinement 'SHELXL-97 (Sheldrick, 1997)'
_computing_structure_solution 'SHELXS-97 (Sheldrick, 1990)'
_diffrn_ambient_temperature 150(2)
_diffrn_measured_fraction_theta_full 0.996
_diffrn_measured_fraction_theta_max 0.900
_diffrn_measurement_device_type 'Bruker Smart APEX CCD'
_diffrn_measurement_method Omega
_diffrn_radiation_monochromator graphite
_diffrn_radiation_source 'fine-focus sealed tube'
_diffrn_radiation_type MoK\a
_diffrn_radiation_wavelength 0.71073
_diffrn_reflns_av_R_equivalents 0.0282
_diffrn_reflns_av_sigmaI/netI 0.0330
_diffrn_reflns_limit_h_max 13
_diffrn_reflns_limit_h_min -13
_diffrn_reflns_limit_k_max 15
_diffrn_reflns_limit_k_min -15
_diffrn_reflns_limit_l_max 18
_diffrn_reflns_limit_l_min -19
_diffrn_reflns_number 18392
_diffrn_reflns_theta_full 25.24
_diffrn_reflns_theta_max 28.88
_diffrn_reflns_theta_min 1.56
_exptl_absorpt_coefficient_mu 1.034
_exptl_absorpt_correction_T_max 0.810
_exptl_absorpt_correction_T_min 0.727
_exptl_absorpt_correction_type multi-scan
_exptl_absorpt_process_details Sadabs
_exptl_crystal_colour colourless
_exptl_crystal_density_diffrn 1.561
_exptl_crystal_density_method 'not measured'
_exptl_crystal_description block
_exptl_crystal_F_000 748
_exptl_crystal_size_max 0.48
_exptl_crystal_size_mid 0.22
_exptl_crystal_size_min 0.20
_refine_diff_density_max 0.612
_refine_diff_density_min -0.388
_refine_diff_density_rms 0.068
_refine_ls_extinction_method none
_refine_ls_goodness_of_fit_ref 1.060
_refine_ls_hydrogen_treatment riding/refall
_refine_ls_matrix_type full
_refine_ls_number_parameters 457
_refine_ls_number_reflns 7310
_refine_ls_number_restraints 0
_refine_ls_restrained_S_all 1.060
_refine_ls_R_factor_all 0.0383
_refine_ls_R_factor_gt 0.0349
_refine_ls_shift/su_max 0.005
_refine_ls_shift/su_mean 0.000
_refine_ls_structure_factor_coef Fsqd
_refine_ls_weighting_details 'calc w=1/[\s^2^(Fo^2^)+(0.0415P)^2^+0.8479P] where P=(Fo^2^+2Fc^2^)/3'
_refine_ls_weighting_scheme calc
_refine_ls_wR_factor_gt 0.0866
_refine_ls_wR_factor_ref 0.0892
_reflns_number_gt 6742
_reflns_number_total 7310
_reflns_threshold_expression >2sigma(I)
_cod_data_source_file b414223c.txt
_cod_data_source_block r83168
_cod_depositor_comments
;
The following automatic conversions were performed:
'_symmetry_cell_setting' value 'Triclinic' changed to 'triclinic'
according to '/home/saulius/struct/CIF-dictionaries/cif_core.dic'
dictionary named 'cif_core.dic' version 2.4.1 from
2010-06-29.

'_exptl_absorpt_correction_type' value 'Multi-scan' changed
to 'multi-scan' according to
'/home/saulius/struct/CIF-dictionaries/cif_core.dic' dictionary named
'cif_core.dic' version 2.4.1 from 2010-06-29.

Automatic conversion script
Id: cif_fix_enum 1527 2010-12-29 10:47:43Z saulius 
;
_cod_original_sg_symbol_Hall -P1
_cod_original_sg_symbol_H-M P-1
_cod_database_code 7014270

loop_
_symmetry_equiv_pos_as_xyz
'x, y, z'
'-x, -y, -z'

loop_
_atom_site_label
_atom_site_type_symbol
_atom_site_fract_x
_atom_site_fract_y
_atom_site_fract_z
_atom_site_U_iso_or_equiv
_atom_site_adp_type
_atom_site_occupancy
_atom_site_symmetry_multiplicity
_atom_site_calc_flag
_atom_site_refinement_flags
_atom_site_disorder_assembly
_atom_site_disorder_group
Zn Zn 0.023125(19) 0.283211(17) 0.732998(14) 0.01728(7) Uani 1 1 d . . .
O8 O 0.11037(13) 0.42691(11) 0.75048(9) 0.0222(3) Uani 1 1 d . . .
N1 N -0.05513(15) 0.15910(13) 0.67788(11) 0.0198(3) Uani 1 1 d . . .
C1 C -0.06004(19) 0.22198(17) 0.57139(13) 0.0231(4) Uani 1 1 d . . .
H1A H -0.1489 0.2611 0.5712 0.028 Uiso 1 1 calc R . .
H1B H -0.0536 0.1629 0.5342 0.028 Uiso 1 1 calc R . .
N2 N 0.09348(14) 0.37378(13) 0.57579(11) 0.0180(3) Uani 1 1 d . . .
C2 C 0.05663(18) 0.31605(16) 0.51733(13) 0.0200(3) Uani 1 1 d . . .
C3 C 0.11792(19) 0.34294(17) 0.41397(14) 0.0243(4) Uani 1 1 d . . .
H3A H 0.0911 0.2998 0.3752 0.029 Uiso 1 1 calc R . .
C4 C 0.2199(2) 0.43481(17) 0.36779(14) 0.0256(4) Uani 1 1 d . . .
H4A H 0.2643 0.4546 0.2968 0.031 Uiso 1 1 calc R . .
C5 C 0.25619(19) 0.49671(16) 0.42535(13) 0.0228(4) Uani 1 1 d . . .
H5A H 0.3238 0.5611 0.3947 0.027 Uiso 1 1 calc R . .
C6 C 0.19124(17) 0.46260(15) 0.52992(13) 0.0188(3) Uani 1 1 d . . .
N7 N 0.23099(16) 0.52698(14) 0.58700(12) 0.0208(3) Uani 1 1 d . . .
H7A H 0.294(2) 0.574(2) 0.5542(18) 0.027(6) Uiso 1 1 d . . .
C8 C 0.19323(17) 0.51022(16) 0.68816(13) 0.0199(3) Uani 1 1 d . . .
C9 C 0.25580(19) 0.59823(16) 0.72596(14) 0.0239(4) Uani 1 1 d . . .
C10A C 0.4083(2) 0.5709(2) 0.7162(2) 0.0493(7) Uani 1 1 d . . .
H10A H 0.4159 0.4877 0.7580 0.074 Uiso 1 1 calc R . .
H10B H 0.4514 0.6260 0.7400 0.074 Uiso 1 1 calc R . .
H10C H 0.4549 0.5816 0.6443 0.074 Uiso 1 1 calc R . .
C10B C 0.1810(3) 0.5810(2) 0.83772(16) 0.0409(6) Uani 1 1 d . . .
H10D H 0.0839 0.5981 0.8430 0.061 Uiso 1 1 calc R . .
H10E H 0.2228 0.6361 0.8623 0.061 Uiso 1 1 calc R . .
H10F H 0.1885 0.4978 0.8795 0.061 Uiso 1 1 calc R . .
C10C C 0.2405(2) 0.72815(17) 0.66179(15) 0.0275(4) Uani 1 1 d . . .
H10G H 0.1427 0.7439 0.6694 0.041 Uiso 1 1 calc R . .
H10H H 0.2858 0.7399 0.5896 0.041 Uiso 1 1 calc R . .
H10I H 0.2831 0.7838 0.6854 0.041 Uiso 1 1 calc R . .
C11 C -0.1917(2) 0.11382(17) 0.74692(15) 0.0264(4) Uani 1 1 d . . .
H11A H -0.1821 0.0368 0.7991 0.032 Uiso 1 1 calc R . .
H11B H -0.2513 0.0975 0.7068 0.032 Uiso 1 1 calc R . .
N12 N -0.17832(15) 0.28024(13) 0.81458(11) 0.0208(3) Uani 1 1 d . . .
C12 C -0.26035(19) 0.20143(18) 0.80047(13) 0.0246(4) Uani 1 1 d . . .
C13 C -0.4006(2) 0.1938(2) 0.83917(16) 0.0382(5) Uani 1 1 d . . .
H13A H -0.4563 0.1386 0.8279 0.046 Uiso 1 1 calc R . .
C14 C -0.4589(2) 0.2695(3) 0.89550(19) 0.0473(6) Uani 1 1 d . . .
H14A H -0.5559 0.2674 0.9215 0.057 Uiso 1 1 calc R . .
C15 C -0.3788(2) 0.3460(2) 0.91344(16) 0.0375(5) Uani 1 1 d . . .
H15A H -0.4186 0.3961 0.9531 0.045 Uiso 1 1 calc R . .
C16 C -0.2359(2) 0.35008(17) 0.87238(13) 0.0256(4) Uani 1 1 d . . .
N17 N -0.1531(2) 0.42137(17) 0.89212(14) 0.0329(4) Uani 1 1 d . . .
H17A H -0.073(3) 0.435(2) 0.860(2) 0.037(7) Uiso 1 1 d . . .
H17B H -0.183(3) 0.473(2) 0.9138(19) 0.033(7) Uiso 1 1 d . . .
C21 C 0.0453(2) 0.06297(16) 0.68381(14) 0.0236(4) Uani 1 1 d . . .
H21A H 0.1263 0.0892 0.6242 0.028 Uiso 1 1 calc R . .
H21B H 0.0029 -0.0107 0.6820 0.028 Uiso 1 1 calc R . .
N22 N 0.10750(15) 0.13304(13) 0.81012(11) 0.0199(3) Uani 1 1 d . . .
C22 C 0.08997(19) 0.03585(16) 0.78145(14) 0.0228(4) Uani 1 1 d . . .
C23 C 0.1133(2) -0.07930(18) 0.83610(16) 0.0319(4) Uani 1 1 d . . .
H23A H 0.0952 -0.1462 0.8167 0.038 Uiso 1 1 calc R . .
C24 C 0.1649(3) -0.0947(2) 0.92153(17) 0.0385(5) Uani 1 1 d . . .
H24A H 0.1841 -0.1731 0.9601 0.046 Uiso 1 1 calc R . .
C25 C 0.1877(2) 0.0015(2) 0.94942(15) 0.0342(5) Uani 1 1 d . . .
H25A H 0.2248 -0.0088 1.0063 0.041 Uiso 1 1 calc R . .
C26 C 0.15575(18) 0.11719(18) 0.89314(13) 0.0242(4) Uani 1 1 d . . .
N27 N 0.1682(2) 0.21375(18) 0.92188(14) 0.0317(4) Uani 1 1 d . . .
H27A H 0.165(3) 0.281(3) 0.885(2) 0.037(7) Uiso 1 1 d . . .
H27B H 0.189(3) 0.204(2) 0.973(2) 0.036(7) Uiso 1 1 d . . .
Cl1 Cl 0.25421(5) 0.27237(4) 0.13919(3) 0.02967(11) Uani 1 1 d . . .
O1A O 0.3573(2) 0.3063(2) 0.17741(18) 0.0657(6) Uani 1 1 d . . .
O2A O 0.1258(2) 0.2593(2) 0.21260(16) 0.0672(6) Uani 1 1 d . . .
O3A O 0.2506(3) 0.36533(16) 0.04521(13) 0.0643(6) Uani 1 1 d . . .
O4A O 0.28439(19) 0.16301(13) 0.11477(12) 0.0422(4) Uani 1 1 d . . .
Cl2 Cl 0.44467(19) 0.23235(16) 0.62331(16) 0.0233(4) Uani 0.549(2) 1 d PG A 1
O5A O 0.5858(2) 0.2695(3) 0.5736(2) 0.0398(8) Uani 0.549(2) 1 d PG A 1
O6A O 0.3736(4) 0.2325(4) 0.5484(3) 0.0485(12) Uani 0.549(2) 1 d PG A 1
O7A O 0.3828(5) 0.3140(3) 0.6764(3) 0.0434(12) Uani 0.549(2) 1 d PG A 1
O8A O 0.4364(3) 0.1135(2) 0.69491(19) 0.0422(8) Uani 0.549(2) 1 d PG A 1
Cl2B Cl 0.4531(2) 0.26394(19) 0.6036(2) 0.0258(5) Uani 0.451(2) 1 d PG A 2
O5B O 0.3813(6) 0.2840(4) 0.6980(3) 0.0360(13) Uani 0.451(2) 1 d PG A 2
O6B O 0.5732(3) 0.1967(3) 0.6180(2) 0.0396(9) Uani 0.451(2) 1 d PG A 2
O7B O 0.4943(3) 0.3782(3) 0.5245(2) 0.0377(9) Uani 0.451(2) 1 d PG A 2
O8B O 0.3637(6) 0.1969(3) 0.5739(5) 0.0487(15) Uani 0.451(2) 1 d PG A 2
N1S N 0.1921(3) 0.0189(3) 0.4557(2) 0.0751(9) Uani 1 1 d . . .
C1S C 0.3013(3) 0.0541(2) 0.41920(19) 0.0428(5) Uani 1 1 d . . .
C2S C 0.4411(3) 0.1003(3) 0.3725(2) 0.0610(8) Uani 1 1 d . . .
H2S1 H 0.4610 0.1606 0.4019 0.091 Uiso 1 1 calc R . .
H2S2 H 0.4541 0.1376 0.2985 0.091 Uiso 1 1 calc R . .
H2S3 H 0.5036 0.0342 0.3852 0.091 Uiso 1 1 calc R . .

loop_
_atom_site_aniso_label
_atom_site_aniso_U_11
_atom_site_aniso_U_22
_atom_site_aniso_U_33
_atom_site_aniso_U_23
_atom_site_aniso_U_13
_atom_site_aniso_U_12
Zn 0.01920(11) 0.01675(11) 0.01696(10) -0.00657(7) -0.00476(7) -0.00085(7)
O8 0.0266(6) 0.0213(6) 0.0195(6) -0.0089(5) -0.0037(5) -0.0048(5)
N1 0.0228(7) 0.0180(7) 0.0195(7) -0.0062(6) -0.0067(6) -0.0011(5)
C1 0.0268(9) 0.0243(9) 0.0210(8) -0.0074(7) -0.0104(7) -0.0028(7)
N2 0.0185(7) 0.0186(7) 0.0188(7) -0.0074(5) -0.0065(5) 0.0010(5)
C2 0.0232(8) 0.0195(8) 0.0203(8) -0.0074(6) -0.0098(6) 0.0027(6)
C3 0.0303(9) 0.0258(9) 0.0208(8) -0.0097(7) -0.0113(7) 0.0035(7)
C4 0.0303(9) 0.0276(9) 0.0167(8) -0.0052(7) -0.0053(7) 0.0040(7)
C5 0.0239(9) 0.0210(8) 0.0204(8) -0.0030(7) -0.0050(7) 0.0006(7)
C6 0.0185(8) 0.0189(8) 0.0204(8) -0.0071(6) -0.0071(6) 0.0034(6)
N7 0.0195(7) 0.0207(7) 0.0215(7) -0.0069(6) -0.0032(6) -0.0048(6)
C8 0.0186(8) 0.0207(8) 0.0224(8) -0.0089(7) -0.0064(6) 0.0016(6)
C9 0.0268(9) 0.0218(9) 0.0273(9) -0.0105(7) -0.0103(7) -0.0023(7)
C10A 0.0367(12) 0.0436(13) 0.095(2) -0.0426(14) -0.0395(14) 0.0121(10)
C10B 0.0716(16) 0.0308(11) 0.0226(9) -0.0097(8) -0.0120(10) -0.0157(11)
C10C 0.0336(10) 0.0203(9) 0.0291(9) -0.0097(7) -0.0063(8) -0.0034(7)
C11 0.0267(9) 0.0256(9) 0.0272(9) -0.0083(7) -0.0064(7) -0.0075(7)
N12 0.0223(7) 0.0208(7) 0.0171(7) -0.0035(6) -0.0045(5) 0.0014(6)
C12 0.0235(9) 0.0301(10) 0.0177(8) -0.0036(7) -0.0057(7) -0.0021(7)
C13 0.0227(10) 0.0605(15) 0.0302(10) -0.0133(10) -0.0049(8) -0.0082(9)
C14 0.0216(10) 0.0805(19) 0.0377(12) -0.0219(12) -0.0010(9) 0.0056(11)
C15 0.0305(11) 0.0504(13) 0.0286(10) -0.0148(10) -0.0014(8) 0.0114(9)
C16 0.0297(9) 0.0261(9) 0.0168(8) -0.0033(7) -0.0041(7) 0.0070(7)
N17 0.0363(10) 0.0288(9) 0.0333(9) -0.0179(8) 0.0016(8) 0.0020(8)
C21 0.0322(10) 0.0193(8) 0.0231(8) -0.0103(7) -0.0092(7) 0.0025(7)
N22 0.0204(7) 0.0217(7) 0.0176(7) -0.0059(6) -0.0050(5) 0.0005(5)
C22 0.0243(9) 0.0227(9) 0.0211(8) -0.0080(7) -0.0043(7) 0.0027(7)
C23 0.0423(11) 0.0231(9) 0.0298(10) -0.0091(8) -0.0086(8) 0.0072(8)
C24 0.0512(13) 0.0303(11) 0.0300(10) -0.0035(9) -0.0137(9) 0.0157(10)
C25 0.0370(11) 0.0416(12) 0.0224(9) -0.0050(8) -0.0125(8) 0.0097(9)
C26 0.0207(8) 0.0311(10) 0.0190(8) -0.0061(7) -0.0041(6) -0.0005(7)
N27 0.0408(10) 0.0347(10) 0.0232(8) -0.0083(8) -0.0151(7) -0.0041(8)
Cl1 0.0414(3) 0.0279(2) 0.0232(2) -0.01140(18) -0.01015(19) 0.00044(19)
O1A 0.0602(13) 0.0781(15) 0.0797(15) -0.0422(12) -0.0308(11) -0.0099(11)
O2A 0.0503(11) 0.1041(18) 0.0528(12) -0.0471(12) 0.0068(9) -0.0089(11)
O3A 0.131(2) 0.0352(9) 0.0329(9) -0.0161(8) -0.0297(11) 0.0295(11)
O4A 0.0653(11) 0.0224(7) 0.0380(8) -0.0104(6) -0.0107(8) 0.0003(7)
Cl2 0.0222(6) 0.0217(8) 0.0255(8) -0.0075(6) -0.0052(5) 0.0003(5)
O5A 0.0258(14) 0.051(2) 0.0361(16) -0.0087(14) -0.0022(12) -0.0077(13)
O6A 0.046(3) 0.057(3) 0.052(3) -0.019(2) -0.027(2) 0.0012(19)
O7A 0.052(3) 0.034(2) 0.048(2) -0.0222(18) -0.010(2) 0.0162(18)
O8A 0.0489(18) 0.0232(14) 0.0446(17) 0.0007(12) -0.0089(13) -0.0040(12)
Cl2B 0.0212(7) 0.0286(12) 0.0285(10) -0.0106(8) -0.0062(6) 0.0019(7)
O5B 0.036(2) 0.035(2) 0.030(2) -0.0086(19) 0.0004(17) 0.0051(19)
O6B 0.0352(19) 0.051(2) 0.040(2) -0.0214(18) -0.0171(16) 0.0209(18)
O7B 0.0266(16) 0.0405(19) 0.0342(18) -0.0005(15) -0.0016(13) -0.0029(14)
O8B 0.041(3) 0.054(3) 0.065(4) -0.032(3) -0.018(2) -0.011(2)
N1S 0.0573(16) 0.085(2) 0.095(2) -0.0657(18) 0.0112(14) -0.0270(14)
C1S 0.0514(14) 0.0369(12) 0.0461(13) -0.0237(11) -0.0082(11) -0.0081(10)
C2S 0.0521(16) 0.0650(19) 0.0624(18) -0.0221(15) -0.0033(14) -0.0212(14)

loop_
_atom_type_symbol
_atom_type_description
_atom_type_scat_dispersion_real
_atom_type_scat_dispersion_imag
_atom_type_scat_source
C C 0.0033 0.0016 'International Tables Vol C Tables 4.2.6.8 and 6.1.1.4'
H H 0.0000 0.0000 'International Tables Vol C Tables 4.2.6.8 and 6.1.1.4'
Cl Cl 0.1484 0.1585 'International Tables Vol C Tables 4.2.6.8 and 6.1.1.4'
N N 0.0061 0.0033 'International Tables Vol C Tables 4.2.6.8 and 6.1.1.4'
O O 0.0106 0.0060 'International Tables Vol C Tables 4.2.6.8 and 6.1.1.4'
Zn Zn 0.2839 1.4301 'International Tables Vol C Tables 4.2.6.8 and 6.1.1.4'

loop_
_geom_angle_atom_site_label_1
_geom_angle_atom_site_label_2
_geom_angle_atom_site_label_3
_geom_angle
_geom_angle_site_symmetry_1
_geom_angle_site_symmetry_3
_geom_angle_publ_flag
N22 Zn O8 106.67(6) . . ?
N22 Zn N12 107.04(6) . . ?
O8 Zn N12 102.85(6) . . ?
N22 Zn N2 124.29(6) . . ?
O8 Zn N2 85.23(5) . . ?
N12 Zn N2 123.33(6) . . ?
N22 Zn N1 82.44(6) . . ?
O8 Zn N1 166.46(5) . . ?
N12 Zn N1 83.43(6) . . ?
N2 Zn N1 81.32(6) . . ?
C8 O8 Zn 131.66(11) . . ?
C11 N1 C1 112.81(14) . . ?
C11 N1 C21 111.86(14) . . ?
C1 N1 C21 111.73(14) . . ?
C11 N1 Zn 107.42(11) . . ?
C1 N1 Zn 108.23(11) . . ?
C21 N1 Zn 104.26(10) . . ?
N1 C1 C2 110.80(14) . . ?
C6 N2 C2 118.03(15) . . ?
C6 N2 Zn 126.95(12) . . ?
C2 N2 Zn 113.20(11) . . ?
N2 C2 C3 122.66(17) . . ?
N2 C2 C1 115.94(15) . . ?
C3 C2 C1 121.37(16) . . ?
C2 C3 C4 118.49(17) . . ?
C5 C4 C3 119.69(17) . . ?
C4 C5 C6 118.38(17) . . ?
N2 C6 C5 122.70(16) . . ?
N2 C6 N7 120.15(15) . . ?
C5 C6 N7 117.14(16) . . ?
C8 N7 C6 130.38(16) . . ?
O8 C8 N7 122.70(16) . . ?
O8 C8 C9 120.15(15) . . ?
N7 C8 C9 117.15(15) . . ?
C10B C9 C8 109.62(15) . . ?
C10B C9 C10C 108.57(16) . . ?
C8 C9 C10C 110.09(15) . . ?
C10B C9 C10A 110.3(2) . . ?
C8 C9 C10A 107.55(15) . . ?
C10C C9 C10A 110.73(17) . . ?
N1 C11 C12 112.78(15) . . ?
C16 N12 C12 118.94(16) . . ?
C16 N12 Zn 128.43(13) . . ?
C12 N12 Zn 112.49(12) . . ?
N12 C12 C13 122.20(19) . . ?
N12 C12 C11 117.81(16) . . ?
C13 C12 C11 119.83(19) . . ?
C12 C13 C14 118.1(2) . . ?
C15 C14 C13 120.7(2) . . ?
C14 C15 C16 118.9(2) . . ?
N17 C16 N12 118.56(18) . . ?
N17 C16 C15 120.37(19) . . ?
N12 C16 C15 121.0(2) . . ?
N1 C21 C22 109.95(14) . . ?
C26 N22 C22 119.04(16) . . ?
C26 N22 Zn 127.31(13) . . ?
C22 N22 Zn 112.72(11) . . ?
N22 C22 C23 122.78(17) . . ?
N22 C22 C21 115.46(15) . . ?
C23 C22 C21 121.76(18) . . ?
C22 C23 C24 117.7(2) . . ?
C25 C24 C23 120.43(19) . . ?
C24 C25 C26 119.37(19) . . ?
N27 C26 N22 118.00(17) . . ?
N27 C26 C25 121.40(18) . . ?
N22 C26 C25 120.57(18) . . ?
O1A Cl1 O2A 109.12(13) . . ?
O1A Cl1 O4A 111.73(13) . . ?
O2A Cl1 O4A 110.47(13) . . ?
O1A Cl1 O3A 108.16(14) . . ?
O2A Cl1 O3A 110.40(15) . . ?
O4A Cl1 O3A 106.93(10) . . ?
O6A Cl2 O5A 109.5 . . ?
O6A Cl2 O8A 109.5 . . ?
O5A Cl2 O8A 109.5 . . ?
O6A Cl2 O7A 109.5 . . ?
O5A Cl2 O7A 109.5 . . ?
O8A Cl2 O7A 109.5 . . ?
O7B Cl2B O6B 109.5 . . ?
O7B Cl2B O5B 109.5 . . ?
O6B Cl2B O5B 109.5 . . ?
O7B Cl2B O8B 109.5 . . ?
O6B Cl2B O8B 109.5 . . ?
O5B Cl2B O8B 109.5 . . ?
N1S C1S C2S 179.5(3) . . ?

loop_
_geom_bond_atom_site_label_1
_geom_bond_atom_site_label_2
_geom_bond_distance
_geom_bond_site_symmetry_2
_geom_bond_publ_flag
Zn N22 2.0399(15) . ?
Zn O8 2.0437(12) . ?
Zn N12 2.0590(15) . ?
Zn N2 2.0924(14) . ?
Zn N1 2.1218(15) . ?
O8 C8 1.253(2) . ?
N1 C11 1.474(2) . ?
N1 C1 1.474(2) . ?
N1 C21 1.482(2) . ?
C1 C2 1.513(2) . ?
N2 C6 1.341(2) . ?
N2 C2 1.354(2) . ?
C2 C3 1.380(2) . ?
C3 C4 1.392(3) . ?
C4 C5 1.375(3) . ?
C5 C6 1.396(2) . ?
C6 N7 1.407(2) . ?
N7 C8 1.344(2) . ?
C8 C9 1.529(2) . ?
C9 C10B 1.529(3) . ?
C9 C10C 1.532(3) . ?
C9 C10A 1.538(3) . ?
C11 C12 1.513(3) . ?
N12 C16 1.354(2) . ?
N12 C12 1.358(2) . ?
C12 C13 1.373(3) . ?
C13 C14 1.397(4) . ?
C14 C15 1.354(4) . ?
C15 C16 1.404(3) . ?
C16 N17 1.343(3) . ?
C21 C22 1.507(2) . ?
N22 C26 1.350(2) . ?
N22 C22 1.360(2) . ?
C22 C23 1.373(3) . ?
C23 C24 1.402(3) . ?
C24 C25 1.356(3) . ?
C25 C26 1.411(3) . ?
C26 N27 1.342(3) . ?
Cl1 O1A 1.4138(19) . ?
Cl1 O2A 1.4174(19) . ?
Cl1 O4A 1.4349(16) . ?
Cl1 O3A 1.4408(17) . ?
Cl2 O6A 1.4315(19) . ?
Cl2 O5A 1.4315(19) . ?
Cl2 O8A 1.4315(19) . ?
Cl2 O7A 1.4315(19) . ?
Cl2B O7B 1.441(2) . ?
Cl2B O6B 1.441(2) . ?
Cl2B O5B 1.441(2) . ?
Cl2B O8B 1.441(2) . ?
N1S C1S 1.120(3) . ?
C1S C2S 1.440(4) . ?
